data_4113755
loop_
_publ_author_name
'Kaliappan Kamaraj'
'Eunsuk Kim'
'Benedikt Galliker'
'Lev N. Zakharov'
'Arnold L. Rheingold'
'Andreas D. Zuberb\"uhler'
'Kenneth D. Karlin'

_publ_section_title
;
 Copper(I) and Copper(II) Complexes Possessing Cross-Linked
 Imidazole-Phenol Ligands: Structures and Dioxygen Reactivity
;
_journal_name_full 'Journal of the American Chemical Society'
_journal_page_first 6028
_journal_page_last 6029
_journal_paper_doi 10.1021/ja034263f
_journal_volume 125
_journal_year 2003
_chemical_formula_sum 'C60 H51 B Cu F20 N5 O'
_chemical_formula_weight 1312.41
_chemical_name_systematic
;
  ?
;
_space_group_IT_number 14
_symmetry_cell_setting monoclinic
_symmetry_space_group_name_Hall '-P 2yn'
_symmetry_space_group_name_H-M 'P 1 21/n 1'
_atom_sites_solution_hydrogens geom
_atom_sites_solution_primary direct
_atom_sites_solution_secondary difmap
_audit_creation_method SHELXL-97
_cell_angle_alpha 90.00
_cell_angle_beta 96.537(2)
_cell_angle_gamma 90.00
_cell_formula_units_Z 4
_cell_length_a 13.2046(14)
_cell_length_b 18.5828(18)
_cell_length_c 23.711(2)
_cell_measurement_reflns_used 7889
_cell_measurement_temperature 218(2)
_cell_measurement_theta_max 28.10
_cell_measurement_theta_min 2.19
_cell_volume 5780.3(10)
_computing_cell_refinement 'Bruker SMART'
_computing_data_collection 'Bruker SMART'
_computing_data_reduction 'Bruker SAINT'
_computing_molecular_graphics 'Bruker SHELXTL'
_computing_publication_material 'Bruker SHELXTL'
_computing_structure_refinement 'SHELXL-97 (Sheldrick, 1997)'
_computing_structure_solution 'SHELXS-97 (Sheldrick, 1990)'
_diffrn_ambient_temperature 218(2)
_diffrn_measured_fraction_theta_full 0.970
_diffrn_measured_fraction_theta_max 0.970
_diffrn_measurement_device_type 'CCD area detector'
_diffrn_measurement_method 'phi and omega scans'
_diffrn_radiation_monochromator graphite
_diffrn_radiation_source 'fine-focus sealed tube'
_diffrn_radiation_type MoK\a
_diffrn_radiation_wavelength 0.71073
_diffrn_reflns_av_R_equivalents 0.0441
_diffrn_reflns_av_sigmaI/netI 0.0532
_diffrn_reflns_limit_h_max 17
_diffrn_reflns_limit_h_min -16
_diffrn_reflns_limit_k_max 24
_diffrn_reflns_limit_k_min -24
_diffrn_reflns_limit_l_max 30
_diffrn_reflns_limit_l_min -28
_diffrn_reflns_number 43525
_diffrn_reflns_theta_full 28.33
_diffrn_reflns_theta_max 28.33
_diffrn_reflns_theta_min 1.40
_exptl_absorpt_coefficient_mu 0.49
_exptl_absorpt_correction_type SADABS
_exptl_crystal_colour Yellow
_exptl_crystal_density_diffrn 1.508
_exptl_crystal_density_meas 0
_exptl_crystal_description Block
_exptl_crystal_F_000 2672
_exptl_crystal_size_max 0.35
_exptl_crystal_size_mid 0.20
_exptl_crystal_size_min 0.10
_refine_diff_density_max 0.588
_refine_diff_density_min -0.536
_refine_diff_density_rms 0.067
_refine_ls_extinction_method none
_refine_ls_goodness_of_fit_ref 1.095
_refine_ls_hydrogen_treatment mixed
_refine_ls_matrix_type full
_refine_ls_number_parameters 752
_refine_ls_number_reflns 13990
_refine_ls_number_restraints 0
_refine_ls_restrained_S_all 1.095
_refine_ls_R_factor_all 0.0981
_refine_ls_R_factor_gt 0.0721
_refine_ls_shift/su_max 0.003
_refine_ls_shift/su_mean 0.000
_refine_ls_structure_factor_coef Fsqd
_refine_ls_weighting_details 'calc w=1/[\s^2^(Fo^2^)+(0.0854P)^2^+2.1764P] where P=(Fo^2^+2Fc^2^)/3'
_refine_ls_weighting_scheme calc
_refine_ls_wR_factor_gt 0.1692
_refine_ls_wR_factor_ref 0.1827
_reflns_number_gt 10525
_reflns_number_total 13990
_reflns_threshold_expression >2sigma(I)
_cod_data_source_file ja034263fsi20030121_022244.cif
_cod_data_source_block kdk67
_cod_original_cell_volume 5780.4(10)
_cod_database_code 4113755

loop_
_symmetry_equiv_pos_as_xyz
'x, y, z'
'-x+1/2, y+1/2, -z+1/2'
'-x, -y, -z'
'x-1/2, -y-1/2, z-1/2'

loop_
_atom_site_label
_atom_site_type_symbol
_atom_site_fract_x
_atom_site_fract_y
_atom_site_fract_z
_atom_site_U_iso_or_equiv
_atom_site_adp_type
_atom_site_occupancy
_atom_site_symmetry_multiplicity
_atom_site_calc_flag
_atom_site_refinement_flags
Cu1 Cu 0.32914(3) 0.66703(2) 0.042656(17) 0.03475(12) Uani 1 1 d .
O1 O 0.6731(2) 0.60917(12) 0.22071(12) 0.0496(7) Uani 1 1 d .
N1 N 0.2983(2) 0.76792(13) 0.02114(12) 0.0350(6) Uani 1 1 d .
N2 N 0.1748(2) 0.66926(13) 0.06819(12) 0.0338(6) Uani 1 1 d .
N3 N 0.2617(2) 0.58715(14) -0.01180(11) 0.0343(6) Uani 1 1 d .
N4 N 0.3983(2) 0.61685(13) 0.10796(11) 0.0316(6) Uani 1 1 d .
N5 N 0.4994(2) 0.54600(13) 0.16321(11) 0.0326(6) Uani 1 1 d .
B1 B 0.7379(3) 0.81569(16) 0.03731(15) 0.0280(7) Uani 1 1 d .
F1 F 0.67237(16) 0.72167(10) 0.12217(9) 0.0453(5) Uani 1 1 d .
F2 F 0.51384(19) 0.73609(12) 0.18060(10) 0.0595(6) Uani 1 1 d .
F3 F 0.38438(19) 0.84951(16) 0.16062(11) 0.0727(7) Uani 1 1 d .
F4 F 0.42485(18) 0.95201(13) 0.08463(11) 0.0642(7) Uani 1 1 d .
F5 F 0.58251(17) 0.93986(10) 0.02596(9) 0.0492(5) Uani 1 1 d .
F6 F 0.58531(15) 0.82876(11) -0.05856(9) 0.0468(5) Uani 1 1 d .
F7 F 0.5969(2) 0.89822(15) -0.15521(10) 0.0695(7) Uani 1 1 d .
F8 F 0.7620(2) 0.98063(15) -0.16959(11) 0.0819(8) Uani 1 1 d .
F9 F 0.9188(2) 0.98869(13) -0.08433(11) 0.0676(7) Uani 1 1 d .
F10 F 0.91421(15) 0.91559(11) 0.01003(9) 0.0476(5) Uani 1 1 d .
F11 F 0.78227(16) 0.95094(9) 0.09040(9) 0.0440(5) Uani 1 1 d .
F12 F 0.92358(19) 0.98383(11) 0.17569(10) 0.0573(6) Uani 1 1 d .
F13 F 1.05011(19) 0.88034(14) 0.22476(10) 0.0652(7) Uani 1 1 d .
F14 F 1.02843(17) 0.74228(12) 0.18739(9) 0.0534(6) Uani 1 1 d .
F15 F 0.89089(16) 0.70788(9) 0.10187(8) 0.0421(5) Uani 1 1 d .
F16 F 0.91029(15) 0.75451(11) -0.00967(8) 0.0442(5) Uani 1 1 d .
F17 F 0.91661(19) 0.63556(14) -0.07174(10) 0.0672(7) Uani 1 1 d .
F18 F 0.7505(2) 0.54870(12) -0.09099(12) 0.0819(9) Uani 1 1 d .
F19 F 0.5762(2) 0.58482(11) -0.04664(12) 0.0706(8) Uani 1 1 d .
F20 F 0.56573(16) 0.70199(11) 0.01306(9) 0.0493(5) Uani 1 1 d .
C1 C 0.3485(3) 0.81077(18) -0.01192(15) 0.0439(8) Uani 1 1 d .
H1B H 0.4106 0.7944 -0.0231 0.053 Uiso 1 1 calc R
C2 C 0.3137(4) 0.8770(2) -0.03008(18) 0.0594(11) Uani 1 1 d .
H2A H 0.3512 0.9055 -0.0530 0.071 Uiso 1 1 calc R
C3 C 0.2234(4) 0.9009(2) -0.0143(2) 0.0705(14) Uani 1 1 d .
H3A H 0.1982 0.9463 -0.0265 0.085 Uiso 1 1 calc R
C4 C 0.1695(4) 0.8589(2) 0.01926(18) 0.0590(11) Uani 1 1 d .
H4A H 0.1068 0.8747 0.0299 0.071 Uiso 1 1 calc R
C5 C 0.2097(3) 0.79209(17) 0.03732(15) 0.0403(8) Uani 1 1 d .
C6 C 0.1575(3) 0.74655(16) 0.07771(16) 0.0415(8) Uani 1 1 d .
H6A H 0.1836 0.7591 0.1168 0.050 Uiso 1 1 calc R
H6B H 0.0842 0.7565 0.0725 0.050 Uiso 1 1 calc R
C7 C 0.1108(3) 0.64382(17) 0.01719(15) 0.0382(7) Uani 1 1 d .
H7A H 0.0974 0.6840 -0.0094 0.046 Uiso 1 1 calc R
H7B H 0.0452 0.6273 0.0280 0.046 Uiso 1 1 calc R
C8 C 0.1600(2) 0.58350(16) -0.01196(14) 0.0337(7) Uani 1 1 d .
C9 C 0.1021(3) 0.52923(18) -0.04010(15) 0.0408(8) Uani 1 1 d .
H9A H 0.0310 0.5284 -0.0399 0.049 Uiso 1 1 calc R
C10 C 0.1503(3) 0.47642(19) -0.06845(16) 0.0463(9) Uani 1 1 d .
H10A H 0.1128 0.4387 -0.0872 0.056 Uiso 1 1 calc R
C11 C 0.2538(3) 0.48028(19) -0.06867(16) 0.0456(8) Uani 1 1 d .
H11A H 0.2885 0.4454 -0.0878 0.055 Uiso 1 1 calc R
C12 C 0.3067(3) 0.53606(18) -0.04037(15) 0.0405(8) Uani 1 1 d .
H12A H 0.3776 0.5384 -0.0411 0.049 Uiso 1 1 calc R
C13 C 0.1634(3) 0.62329(17) 0.11748(15) 0.0396(8) Uani 1 1 d .
H13A H 0.1596 0.5730 0.1050 0.047 Uiso 1 1 calc R
H13B H 0.0988 0.6351 0.1320 0.047 Uiso 1 1 calc R
C14 C 0.2494(3) 0.63081(19) 0.16566(15) 0.0429(8) Uani 1 1 d .
H14A H 0.2585 0.6821 0.1744 0.052 Uiso 1 1 calc R
H14B H 0.2279 0.6075 0.1994 0.052 Uiso 1 1 calc R
C15 C 0.3514(3) 0.60018(16) 0.15540(14) 0.0349(7) Uani 1 1 d .
C16 C 0.4135(3) 0.55629(17) 0.18960(14) 0.0373(7) Uani 1 1 d .
H16A H 0.4001 0.5368 0.2246 0.045 Uiso 1 1 calc R
C17 C 0.4861(2) 0.58304(16) 0.11399(14) 0.0338(7) Uani 1 1 d .
H17A H 0.5337 0.5844 0.0874 0.041 Uiso 1 1 calc R
C18 C 0.5882(2) 0.50268(15) 0.18249(13) 0.0306(6) Uani 1 1 d .
C19 C 0.6734(2) 0.53717(14) 0.20959(13) 0.0309(7) Uani 1 1 d .
C20 C 0.7618(2) 0.49688(15) 0.22606(13) 0.0338(7) Uani 1 1 d .
C21 C 0.7567(3) 0.42385(15) 0.21392(14) 0.0371(7) Uani 1 1 d .
H21A H 0.8156 0.3962 0.2241 0.044 Uiso 1 1 calc R
C22 C 0.6711(3) 0.38858(14) 0.18790(13) 0.0339(7) Uani 1 1 d .
C23 C 0.5855(3) 0.42945(15) 0.17176(13) 0.0339(7) Uani 1 1 d .
H23A H 0.5261 0.4078 0.1537 0.041 Uiso 1 1 calc R
C24 C 0.8585(3) 0.53115(16) 0.25719(14) 0.0386(8) Uani 1 1 d .
C25 C 0.8352(3) 0.5594(2) 0.31476(15) 0.0501(9) Uani 1 1 d .
H25A H 0.8107 0.5202 0.3366 0.075 Uiso 1 1 calc R
H25B H 0.7833 0.5965 0.3092 0.075 Uiso 1 1 calc R
H25C H 0.8967 0.5794 0.3351 0.075 Uiso 1 1 calc R
C26 C 0.8974(3) 0.59223(18) 0.22190(15) 0.0452(8) Uani 1 1 d .
H26A H 0.9119 0.5735 0.1855 0.068 Uiso 1 1 calc R
H26B H 0.9591 0.6124 0.2419 0.068 Uiso 1 1 calc R
H26C H 0.8457 0.6294 0.2160 0.068 Uiso 1 1 calc R
C27 C 0.9448(3) 0.4761(2) 0.2677(2) 0.0691(14) Uani 1 1 d .
H27A H 0.9228 0.4365 0.2900 0.104 Uiso 1 1 calc R
H27B H 1.0040 0.4989 0.2882 0.104 Uiso 1 1 calc R
H27C H 0.9622 0.4581 0.2317 0.104 Uiso 1 1 calc R
C28 C 0.6770(3) 0.30740(16) 0.17706(15) 0.0424(8) Uani 1 1 d .
C29 C 0.5735(4) 0.2758(2) 0.1575(3) 0.0856(18) Uani 1 1 d .
H29A H 0.5280 0.2840 0.1862 0.128 Uiso 1 1 calc R
H29B H 0.5802 0.2244 0.1514 0.128 Uiso 1 1 calc R
H29C H 0.5459 0.2985 0.1222 0.128 Uiso 1 1 calc R
C30 C 0.7484(4) 0.2943(2) 0.13138(19) 0.0709(14) Uani 1 1 d .
H30A H 0.7527 0.2430 0.1242 0.106 Uiso 1 1 calc R
H30B H 0.8157 0.3128 0.1444 0.106 Uiso 1 1 calc R
H30C H 0.7218 0.3187 0.0967 0.106 Uiso 1 1 calc R
C31 C 0.7216(4) 0.26928(18) 0.23125(18) 0.0605(12) Uani 1 1 d .
H31A H 0.6768 0.2762 0.2605 0.091 Uiso 1 1 calc R
H31B H 0.7882 0.2891 0.2439 0.091 Uiso 1 1 calc R
H31C H 0.7280 0.2183 0.2238 0.091 Uiso 1 1 calc R
C32 C 0.6345(3) 0.82825(16) 0.06940(14) 0.0336(7) Uani 1 1 d .
C33 C 0.6115(3) 0.78015(17) 0.11074(14) 0.0382(7) Uani 1 1 d .
C34 C 0.5305(3) 0.78589(19) 0.14159(15) 0.0422(8) Uani 1 1 d .
C35 C 0.4656(3) 0.8431(2) 0.13176(16) 0.0494(9) Uani 1 1 d .
C36 C 0.4859(3) 0.89432(19) 0.09296(16) 0.0446(8) Uani 1 1 d .
C37 C 0.5689(3) 0.88670(17) 0.06303(14) 0.0371(7) Uani 1 1 d .
C38 C 0.7475(2) 0.86896(15) -0.01796(13) 0.0315(7) Uani 1 1 d .
C39 C 0.6698(3) 0.86795(16) -0.06291(14) 0.0359(7) Uani 1 1 d .
C40 C 0.6741(3) 0.90342(19) -0.11315(15) 0.0469(9) Uani 1 1 d .
C41 C 0.7573(4) 0.9455(2) -0.12033(16) 0.0538(10) Uani 1 1 d .
C42 C 0.8355(3) 0.94822(19) -0.07817(17) 0.0476(9) Uani 1 1 d .
C43 C 0.8306(3) 0.91026(16) -0.02836(14) 0.0356(7) Uani 1 1 d .
C44 C 0.8303(2) 0.82848(15) 0.08990(13) 0.0300(6) Uani 1 1 d .
C45 C 0.8426(3) 0.89673(16) 0.11303(14) 0.0354(7) Uani 1 1 d .
C46 C 0.9148(3) 0.91518(17) 0.15718(14) 0.0397(8) Uani 1 1 d .
C47 C 0.9790(3) 0.8639(2) 0.18194(15) 0.0446(8) Uani 1 1 d .
C48 C 0.9677(3) 0.79429(19) 0.16242(14) 0.0396(8) Uani 1 1 d .
C49 C 0.8946(2) 0.77796(16) 0.11761(13) 0.0312(6) Uani 1 1 d .
C50 C 0.7390(2) 0.73498(14) 0.00681(13) 0.0308(6) Uani 1 1 d .
C51 C 0.8248(3) 0.71371(16) -0.01723(14) 0.0373(7) Uani 1 1 d .
C52 C 0.8303(3) 0.65238(19) -0.04948(15) 0.0478(10) Uani 1 1 d .
C53 C 0.7460(4) 0.60907(18) -0.05966(16) 0.0536(11) Uani 1 1 d .
C54 C 0.6586(3) 0.62749(18) -0.03778(17) 0.0497(10) Uani 1 1 d .
C55 C 0.6566(3) 0.68907(16) -0.00542(14) 0.0383(8) Uani 1 1 d .
H1O H 0.613(4) 0.627(3) 0.209(2) 0.086(17) Uiso 1 1 d .

loop_
_atom_site_aniso_label
_atom_site_aniso_U_11
_atom_site_aniso_U_22
_atom_site_aniso_U_33
_atom_site_aniso_U_23
_atom_site_aniso_U_13
_atom_site_aniso_U_12
Cu1 0.0256(2) 0.0354(2) 0.0432(2) 0.01065(16) 0.00406(16) 0.00699(16)
O1 0.0535(17) 0.0253(11) 0.0658(17) -0.0042(11) -0.0112(14) 0.0037(11)
N1 0.0332(15) 0.0308(12) 0.0401(15) 0.0018(11) -0.0003(12) 0.0019(11)
N2 0.0290(14) 0.0269(12) 0.0456(15) -0.0003(11) 0.0044(12) 0.0052(10)
N3 0.0295(14) 0.0366(13) 0.0372(14) 0.0076(11) 0.0060(11) 0.0038(11)
N4 0.0297(14) 0.0289(12) 0.0360(14) 0.0039(10) 0.0030(11) 0.0065(10)
N5 0.0335(15) 0.0297(12) 0.0333(14) 0.0038(10) -0.0021(11) 0.0047(11)
B1 0.0281(17) 0.0219(14) 0.0340(17) -0.0024(12) 0.0034(14) 0.0028(12)
F1 0.0521(13) 0.0368(10) 0.0470(11) 0.0098(8) 0.0052(10) 0.0029(9)
F2 0.0684(16) 0.0634(14) 0.0498(13) 0.0016(10) 0.0203(11) -0.0195(12)
F3 0.0506(15) 0.100(2) 0.0725(17) -0.0199(15) 0.0289(13) -0.0008(14)
F4 0.0515(14) 0.0698(15) 0.0716(16) -0.0151(12) 0.0091(12) 0.0280(12)
F5 0.0544(13) 0.0369(10) 0.0573(13) 0.0084(9) 0.0104(10) 0.0183(9)
F6 0.0339(11) 0.0536(12) 0.0504(12) 0.0059(9) -0.0062(9) -0.0003(9)
F7 0.0652(16) 0.0893(18) 0.0499(13) 0.0216(12) -0.0116(12) 0.0169(14)
F8 0.101(2) 0.0881(19) 0.0585(15) 0.0395(14) 0.0162(15) 0.0099(16)
F9 0.0721(17) 0.0627(14) 0.0733(16) 0.0151(12) 0.0309(14) -0.0152(13)
F10 0.0374(11) 0.0555(12) 0.0497(12) -0.0003(9) 0.0041(9) -0.0093(9)
F11 0.0528(13) 0.0281(9) 0.0511(12) -0.0041(8) 0.0053(10) 0.0085(8)
F12 0.0687(16) 0.0428(11) 0.0600(14) -0.0215(10) 0.0058(12) -0.0081(11)
F13 0.0572(15) 0.0792(16) 0.0542(14) -0.0179(12) -0.0158(12) -0.0071(12)
F14 0.0523(13) 0.0599(13) 0.0445(12) 0.0060(10) -0.0095(10) 0.0146(10)
F15 0.0506(12) 0.0292(9) 0.0442(11) 0.0000(8) -0.0043(9) 0.0101(8)
F16 0.0361(11) 0.0507(11) 0.0452(11) -0.0054(9) 0.0024(9) 0.0094(9)
F17 0.0623(15) 0.0773(16) 0.0591(14) -0.0273(12) -0.0061(12) 0.0419(13)
F18 0.109(2) 0.0454(12) 0.0836(18) -0.0358(12) -0.0244(16) 0.0269(13)
F19 0.0788(18) 0.0381(11) 0.0870(18) -0.0111(11) -0.0249(15) -0.0114(11)
F20 0.0391(12) 0.0482(11) 0.0593(13) -0.0040(10) 0.0001(10) -0.0106(9)
C1 0.050(2) 0.0383(16) 0.0417(19) 0.0006(14) -0.0035(16) -0.0097(15)
C2 0.091(3) 0.0353(18) 0.052(2) 0.0046(16) 0.008(2) -0.006(2)
C3 0.111(4) 0.0313(18) 0.069(3) 0.0136(18) 0.010(3) 0.015(2)
C4 0.074(3) 0.0378(18) 0.064(3) 0.0030(18) 0.001(2) 0.0210(19)
C5 0.045(2) 0.0306(15) 0.0433(19) 0.0014(13) -0.0041(16) 0.0086(14)
C6 0.0393(19) 0.0313(15) 0.054(2) -0.0025(14) 0.0079(16) 0.0102(14)
C7 0.0277(17) 0.0351(15) 0.051(2) -0.0010(14) 0.0031(15) 0.0057(13)
C8 0.0287(16) 0.0344(15) 0.0381(17) 0.0067(13) 0.0038(13) 0.0064(13)
C9 0.0308(18) 0.0420(17) 0.049(2) 0.0043(15) 0.0012(15) -0.0002(14)
C10 0.054(2) 0.0429(18) 0.0416(19) -0.0048(15) 0.0029(17) 0.0019(17)
C11 0.053(2) 0.0424(18) 0.043(2) -0.0014(15) 0.0131(17) 0.0089(16)
C12 0.0375(19) 0.0450(18) 0.0410(18) 0.0060(14) 0.0140(15) 0.0082(15)
C13 0.0318(18) 0.0368(16) 0.052(2) 0.0039(14) 0.0114(15) 0.0071(13)
C14 0.044(2) 0.0451(18) 0.0417(19) 0.0019(15) 0.0152(16) 0.0150(16)
C15 0.0368(18) 0.0322(15) 0.0356(17) 0.0004(12) 0.0027(14) 0.0023(13)
C16 0.0380(19) 0.0403(16) 0.0333(17) 0.0051(13) 0.0024(14) 0.0047(14)
C17 0.0312(17) 0.0321(15) 0.0375(17) 0.0080(12) 0.0017(13) 0.0038(12)
C18 0.0305(16) 0.0284(14) 0.0318(15) 0.0063(11) -0.0011(12) 0.0042(12)
C19 0.0387(18) 0.0210(12) 0.0318(15) 0.0024(11) -0.0011(13) 0.0028(12)
C20 0.0341(17) 0.0275(14) 0.0374(17) 0.0031(12) -0.0061(14) -0.0017(12)
C21 0.0403(19) 0.0256(14) 0.0422(18) 0.0041(12) -0.0088(15) 0.0071(13)
C22 0.0452(19) 0.0190(12) 0.0356(16) 0.0009(11) -0.0035(14) 0.0000(12)
C23 0.0388(18) 0.0273(14) 0.0335(16) -0.0025(12) -0.0053(14) -0.0019(13)
C24 0.0399(19) 0.0293(14) 0.0420(18) 0.0028(13) -0.0158(15) -0.0011(13)
C25 0.059(3) 0.052(2) 0.0369(19) 0.0050(15) -0.0052(17) -0.0170(18)
C26 0.047(2) 0.0432(18) 0.044(2) -0.0031(15) -0.0012(16) -0.0098(16)
C27 0.049(2) 0.047(2) 0.100(4) -0.008(2) -0.039(2) 0.0075(18)
C28 0.058(2) 0.0203(13) 0.047(2) -0.0007(13) -0.0039(17) -0.0001(14)
C29 0.073(3) 0.0311(19) 0.143(5) -0.016(2) -0.029(3) -0.008(2)
C30 0.120(4) 0.039(2) 0.055(3) -0.0084(18) 0.014(3) 0.003(2)
C31 0.095(3) 0.0267(16) 0.059(2) 0.0086(16) 0.004(2) 0.0061(19)
C32 0.0338(17) 0.0304(14) 0.0363(16) -0.0036(12) 0.0029(13) 0.0001(13)
C33 0.043(2) 0.0344(15) 0.0361(17) -0.0036(13) 0.0006(15) -0.0038(14)
C34 0.040(2) 0.0464(18) 0.0408(19) -0.0047(15) 0.0096(15) -0.0120(16)
C35 0.036(2) 0.068(2) 0.046(2) -0.0208(18) 0.0111(16) -0.0062(18)
C36 0.0355(19) 0.0493(19) 0.049(2) -0.0151(16) 0.0036(16) 0.0113(15)
C37 0.0362(18) 0.0343(15) 0.0402(18) -0.0063(13) 0.0022(14) 0.0052(13)
C38 0.0326(17) 0.0239(13) 0.0375(16) 0.0011(11) 0.0019(13) 0.0091(12)
C39 0.0328(18) 0.0313(15) 0.0432(18) 0.0029(13) 0.0026(14) 0.0099(13)
C40 0.053(2) 0.0480(19) 0.0380(19) 0.0090(15) -0.0016(17) 0.0212(18)
C41 0.068(3) 0.054(2) 0.041(2) 0.0198(17) 0.0109(19) 0.017(2)
C42 0.049(2) 0.0392(18) 0.058(2) 0.0067(16) 0.0182(19) -0.0004(16)
C43 0.0357(18) 0.0311(15) 0.0412(18) -0.0008(13) 0.0091(14) 0.0065(13)
C44 0.0294(16) 0.0296(14) 0.0314(15) -0.0027(11) 0.0042(12) 0.0000(12)
C45 0.0374(18) 0.0330(15) 0.0364(17) -0.0025(12) 0.0069(14) 0.0026(13)
C46 0.045(2) 0.0370(16) 0.0380(18) -0.0101(13) 0.0074(15) -0.0059(15)
C47 0.039(2) 0.060(2) 0.0345(18) -0.0089(16) 0.0017(15) -0.0050(17)
C48 0.0363(19) 0.0519(19) 0.0299(16) 0.0029(14) 0.0000(14) 0.0066(15)
C49 0.0293(16) 0.0323(14) 0.0321(16) -0.0015(12) 0.0033(13) 0.0010(12)
C50 0.0367(17) 0.0234(13) 0.0311(15) 0.0010(11) -0.0009(13) 0.0065(12)
C51 0.0387(19) 0.0339(15) 0.0362(17) -0.0011(13) -0.0086(14) 0.0086(14)
C52 0.057(2) 0.0434(18) 0.0399(19) -0.0067(15) -0.0088(17) 0.0283(17)
C53 0.077(3) 0.0326(17) 0.045(2) -0.0115(15) -0.019(2) 0.0152(18)
C54 0.058(3) 0.0311(16) 0.055(2) 0.0011(15) -0.0165(19) -0.0009(16)
C55 0.044(2) 0.0285(14) 0.0402(18) 0.0036(12) -0.0061(15) 0.0013(13)

loop_
_atom_type_symbol
_atom_type_description
_atom_type_scat_dispersion_real
_atom_type_scat_dispersion_imag
_atom_type_scat_source
C C 0.0033 0.0016 'International Tables Vol C Tables 4.2.6.8 and 6.1.1.4'
H H 0.0000 0.0000 'International Tables Vol C Tables 4.2.6.8 and 6.1.1.4'
B B 0.0013 0.0007 'International Tables Vol C Tables 4.2.6.8 and 6.1.1.4'
N N 0.0061 0.0033 'International Tables Vol C Tables 4.2.6.8 and 6.1.1.4'
O O 0.0106 0.0060 'International Tables Vol C Tables 4.2.6.8 and 6.1.1.4'
F F 0.0171 0.0103 'International Tables Vol C Tables 4.2.6.8 and 6.1.1.4'
Cu Cu 0.3201 1.2651 'International Tables Vol C Tables 4.2.6.8 and 6.1.1.4'

loop_
_geom_angle_atom_site_label_1
_geom_angle_atom_site_label_2
_geom_angle_atom_site_label_3
_geom_angle
N4 Cu1 N1 136.56(11)
N4 Cu1 N3 106.19(10)
N1 Cu1 N3 116.90(10)
N4 Cu1 N2 98.98(11)
N1 Cu1 N2 83.24(11)
N3 Cu1 N2 80.81(10)
C19 O1 H1O 109(3)
C1 N1 C5 118.0(3)
C1 N1 Cu1 127.8(3)
C5 N1 Cu1 113.8(2)
C7 N2 C13 111.4(3)
C7 N2 C6 110.7(2)
C13 N2 C6 114.3(3)
C7 N2 Cu1 103.4(2)
C13 N2 Cu1 113.08(19)
C6 N2 Cu1 103.0(2)
C12 N3 C8 117.5(3)
C12 N3 Cu1 129.0(2)
C8 N3 Cu1 113.1(2)
C17 N4 C15 106.1(3)
C17 N4 Cu1 130.2(2)
C15 N4 Cu1 122.9(2)
C17 N5 C16 106.9(3)
C17 N5 C18 125.2(3)
C16 N5 C18 127.9(3)
C32 B1 C38 114.9(2)
C32 B1 C44 102.1(2)
C38 B1 C44 113.1(2)
C32 B1 C50 112.1(2)
C38 B1 C50 100.9(2)
C44 B1 C50 114.4(2)
N1 C1 C2 123.1(4)
N1 C1 H1B 118.4
C2 C1 H1B 118.4
C3 C2 C1 118.8(4)
C3 C2 H2A 120.6
C1 C2 H2A 120.6
C2 C3 C4 120.1(4)
C2 C3 H3A 119.9
C4 C3 H3A 119.9
C3 C4 C5 118.6(4)
C3 C4 H4A 120.7
C5 C4 H4A 120.7
N1 C5 C4 121.3(4)
N1 C5 C6 118.0(3)
C4 C5 C6 120.6(4)
N2 C6 C5 111.1(3)
N2 C6 H6A 109.4
C5 C6 H6A 109.4
N2 C6 H6B 109.4
C5 C6 H6B 109.4
H6A C6 H6B 108.0
N2 C7 C8 112.3(3)
N2 C7 H7A 109.1
C8 C7 H7A 109.1
N2 C7 H7B 109.1
C8 C7 H7B 109.1
H7A C7 H7B 107.9
N3 C8 C9 122.2(3)
N3 C8 C7 116.4(3)
C9 C8 C7 121.3(3)
C10 C9 C8 119.3(3)
C10 C9 H9A 120.4
C8 C9 H9A 120.4
C11 C10 C9 118.6(3)
C11 C10 H10A 120.7
C9 C10 H10A 120.7
C10 C11 C12 119.1(3)
C10 C11 H11A 120.4
C12 C11 H11A 120.4
N3 C12 C11 123.2(3)
N3 C12 H12A 118.4
C11 C12 H12A 118.4
N2 C13 C14 114.1(3)
N2 C13 H13A 108.7
C14 C13 H13A 108.7
N2 C13 H13B 108.7
C14 C13 H13B 108.7
H13A C13 H13B 107.6
C15 C14 C13 116.6(3)
C15 C14 H14A 108.1
C13 C14 H14A 108.1
C15 C14 H14B 108.1
C13 C14 H14B 108.1
H14A C14 H14B 107.3
C16 C15 N4 109.0(3)
C16 C15 C14 128.3(3)
N4 C15 C14 122.6(3)
C15 C16 N5 106.6(3)
C15 C16 H16A 126.7
N5 C16 H16A 126.7
N4 C17 N5 111.4(3)
N4 C17 H17A 124.3
N5 C17 H17A 124.3
C23 C18 C19 122.8(3)
C23 C18 N5 119.0(3)
C19 C18 N5 118.2(2)
O1 C19 C18 121.5(3)
O1 C19 C20 119.3(3)
C18 C19 C20 119.2(3)
C21 C20 C19 116.4(3)
C21 C20 C24 121.5(3)
C19 C20 C24 122.1(3)
C20 C21 C22 124.9(3)
C20 C21 H21A 117.6
C22 C21 H21A 117.6
C23 C22 C21 117.6(3)
C23 C22 C28 123.4(3)
C21 C22 C28 119.0(3)
C22 C23 C18 119.1(3)
C22 C23 H23A 120.4
C18 C23 H23A 120.4
C27 C24 C25 107.8(3)
C27 C24 C26 107.1(3)
C25 C24 C26 110.4(3)
C27 C24 C20 111.3(3)
C25 C24 C20 109.3(3)
C26 C24 C20 110.9(3)
C24 C25 H25A 109.5
C24 C25 H25B 109.5
H25A C25 H25B 109.5
C24 C25 H25C 109.5
H25A C25 H25C 109.5
H25B C25 H25C 109.5
C24 C26 H26A 109.5
C24 C26 H26B 109.5
H26A C26 H26B 109.5
C24 C26 H26C 109.5
H26A C26 H26C 109.5
H26B C26 H26C 109.5
C24 C27 H27A 109.5
C24 C27 H27B 109.5
H27A C27 H27B 109.5
C24 C27 H27C 109.5
H27A C27 H27C 109.5
H27B C27 H27C 109.5
C29 C28 C31 109.1(4)
C29 C28 C22 111.9(3)
C31 C28 C22 109.7(3)
C29 C28 C30 109.1(4)
C31 C28 C30 108.2(3)
C22 C28 C30 108.8(3)
C28 C29 H29A 109.5
C28 C29 H29B 109.5
H29A C29 H29B 109.5
C28 C29 H29C 109.5
H29A C29 H29C 109.5
H29B C29 H29C 109.5
C28 C30 H30A 109.5
C28 C30 H30B 109.5
H30A C30 H30B 109.5
C28 C30 H30C 109.5
H30A C30 H30C 109.5
H30B C30 H30C 109.5
C28 C31 H31A 109.5
C28 C31 H31B 109.5
H31A C31 H31B 109.5
C28 C31 H31C 109.5
H31A C31 H31C 109.5
H31B C31 H31C 109.5
C33 C32 C37 113.4(3)
C33 C32 B1 119.6(3)
C37 C32 B1 126.8(3)
F1 C33 C34 115.9(3)
F1 C33 C32 118.9(3)
C34 C33 C32 125.2(3)
F2 C34 C35 120.2(3)
F2 C34 C33 120.9(3)
C35 C34 C33 118.8(3)
F3 C35 C34 120.2(4)
F3 C35 C36 120.7(4)
C34 C35 C36 119.1(3)
F4 C36 C35 119.5(3)
F4 C36 C37 120.4(3)
C35 C36 C37 120.1(3)
F5 C37 C36 115.7(3)
F5 C37 C32 121.1(3)
C36 C37 C32 123.2(3)
C43 C38 C39 113.6(3)
C43 C38 B1 127.2(3)
C39 C38 B1 118.7(3)
F6 C39 C40 116.4(3)
F6 C39 C38 119.6(3)
C40 C39 C38 124.1(3)
F7 C40 C39 120.5(4)
F7 C40 C41 119.8(3)
C39 C40 C41 119.6(3)
F8 C41 C42 121.1(4)
F8 C41 C40 120.0(4)
C42 C41 C40 118.9(3)
F9 C42 C41 120.1(3)
F9 C42 C43 119.6(4)
C41 C42 C43 120.3(4)
F10 C43 C42 115.0(3)
F10 C43 C38 121.6(3)
C42 C43 C38 123.4(3)
C49 C44 C45 113.3(3)
C49 C44 B1 128.3(2)
C45 C44 B1 118.2(3)
F11 C45 C46 116.2(3)
F11 C45 C44 119.1(3)
C46 C45 C44 124.7(3)
F12 C46 C47 119.7(3)
F12 C46 C45 120.6(3)
C47 C46 C45 119.7(3)
F13 C47 C46 121.0(3)
F13 C47 C48 120.7(3)
C46 C47 C48 118.3(3)
F14 C48 C47 119.3(3)
F14 C48 C49 120.5(3)
C47 C48 C49 120.2(3)
F15 C49 C44 121.4(3)
F15 C49 C48 115.0(3)
C44 C49 C48 123.6(3)
C51 C50 C55 113.4(3)
C51 C50 B1 119.0(3)
C55 C50 B1 126.8(3)
F16 C51 C52 116.1(3)
F16 C51 C50 119.7(3)
C52 C51 C50 124.2(3)
F17 C52 C53 120.0(3)
F17 C52 C51 120.6(4)
C53 C52 C51 119.3(4)
F18 C53 C54 120.7(4)
F18 C53 C52 119.9(4)
C54 C53 C52 119.4(3)
F19 C54 C53 119.9(3)
F19 C54 C55 120.7(4)
C53 C54 C55 119.4(4)
F20 C55 C54 113.8(3)
F20 C55 C50 122.0(3)
C54 C55 C50 124.2(4)

loop_
_geom_bond_atom_site_label_1
_geom_bond_atom_site_label_2
_geom_bond_distance
Cu1 N4 1.944(2)
Cu1 N1 1.973(3)
Cu1 N3 2.098(3)
Cu1 N2 2.191(3)
O1 C19 1.364(3)
O1 H1O 0.88(5)
N1 C1 1.344(5)
N1 C5 1.349(5)
N2 C7 1.472(4)
N2 C13 1.469(4)
N2 C6 1.476(4)
N3 C12 1.343(4)
N3 C8 1.344(4)
N4 C17 1.312(4)
N4 C15 1.380(4)
N5 C17 1.349(4)
N5 C16 1.370(4)
N5 C18 1.452(4)
B1 C32 1.653(5)
B1 C38 1.659(5)
B1 C44 1.660(4)
B1 C50 1.666(4)
F1 C33 1.361(4)
F2 C34 1.344(4)
F3 C35 1.341(4)
F4 C36 1.343(4)
F5 C37 1.348(4)
F6 C39 1.346(4)
F7 C40 1.346(4)
F8 C41 1.346(4)
F9 C42 1.353(4)
F10 C43 1.352(4)
F11 C45 1.357(4)
F12 C46 1.350(4)
F13 C47 1.338(4)
F14 C48 1.349(4)
F15 C49 1.354(3)
F16 C51 1.355(4)
F17 C52 1.347(5)
F18 C53 1.351(4)
F19 C54 1.343(4)
F20 C55 1.345(4)
C1 C2 1.366(5)
C1 H1B 0.9400
C2 C3 1.363(7)
C2 H2A 0.9400
C3 C4 1.371(7)
C3 H3A 0.9400
C4 C5 1.399(5)
C4 H4A 0.9400
C5 C6 1.503(5)
C6 H6A 0.9800
C6 H6B 0.9800
C7 C8 1.503(4)
C7 H7A 0.9800
C7 H7B 0.9800
C8 C9 1.389(5)
C9 C10 1.385(5)
C9 H9A 0.9400
C10 C11 1.369(5)
C10 H10A 0.9400
C11 C12 1.380(5)
C11 H11A 0.9400
C12 H12A 0.9400
C13 C14 1.523(5)
C13 H13A 0.9800
C13 H13B 0.9800
C14 C15 1.507(5)
C14 H14A 0.9800
C14 H14B 0.9800
C15 C16 1.358(4)
C16 H16A 0.9400
C17 H17A 0.9400
C18 C23 1.384(4)
C18 C19 1.388(4)
C19 C20 1.404(4)
C20 C21 1.387(4)
C20 C24 1.538(4)
C21 C22 1.389(4)
C21 H21A 0.9400
C22 C23 1.380(4)
C22 C28 1.534(4)
C23 H23A 0.9400
C24 C27 1.530(5)
C24 C25 1.526(5)
C24 C26 1.533(5)
C25 H25A 0.9700
C25 H25B 0.9700
C25 H25C 0.9700
C26 H26A 0.9700
C26 H26B 0.9700
C26 H26C 0.9700
C27 H27A 0.9700
C27 H27B 0.9700
C27 H27C 0.9700
C28 C29 1.512(6)
C28 C31 1.525(5)
C28 C30 1.534(6)
C29 H29A 0.9700
C29 H29B 0.9700
C29 H29C 0.9700
C30 H30A 0.9700
C30 H30B 0.9700
C30 H30C 0.9700
C31 H31A 0.9700
C31 H31B 0.9700
C31 H31C 0.9700
C32 C33 1.386(5)
C32 C37 1.387(4)
C33 C34 1.366(5)
C34 C35 1.370(5)
C35 C36 1.371(6)
C36 C37 1.379(5)
C38 C43 1.384(5)
C38 C39 1.393(4)
C39 C40 1.368(5)
C40 C41 1.375(6)
C41 C42 1.354(6)
C42 C43 1.384(5)
C44 C49 1.381(4)
C44 C45 1.384(4)
C45 C46 1.376(5)
C46 C47 1.363(5)
C47 C48 1.376(5)
C48 C49 1.385(4)
C50 C51 1.382(5)
C50 C55 1.387(4)
C51 C52 1.379(4)
C52 C53 1.372(6)
C53 C54 1.362(6)
C54 C55 1.380(5)
